data_4072495
loop_
_publ_author_name
'Partyka, David V.'
'Updegraff, James B.'
'Zeller, Matthias'
'Hunter, Allen D.'
'Gray, Thomas G.'

_publ_section_title
;
 Carbon&#x2212;Gold Bond Formation through [3 + 2] Cycloaddition Reactions
 of Gold(I) Azides and Terminal Alkynes
;
_journal_issue 1
_journal_name_full Organometallics
_journal_page_first 183
_journal_paper_doi 10.1021/om0607200
_journal_volume 26
_journal_year 2007
_chemical_formula_sum 'C26 H21 Au N3 P'
_chemical_formula_weight 603.39
_chemical_name_systematic
; 
 ? 
;
_space_group_IT_number 14
_symmetry_cell_setting monoclinic
_symmetry_space_group_name_Hall '-P 2ybc'
_symmetry_space_group_name_H-M 'P 1 21/c 1'
_atom_sites_solution_hydrogens geom
_atom_sites_solution_primary direct
_atom_sites_solution_secondary difmap
_audit_creation_method SHELXL-97
_cell_angle_alpha 90.00
_cell_angle_beta 109.840(5)
_cell_angle_gamma 90.00
_cell_formula_units_Z 8
_cell_length_a 14.797(4)
_cell_length_b 22.555(7)
_cell_length_c 17.371(5)
_cell_measurement_reflns_used 8586
_cell_measurement_temperature 100(2)
_cell_measurement_theta_max 30.61
_cell_measurement_theta_min 2.32
_cell_volume 5453(3)
_computing_cell_refinement 'SAINT+ 6.45 (Bruker, 2003)'
_computing_data_collection 'SMART 5.630 (Bruker, 1997-2002)'
_computing_data_reduction 'SAINT+ 6.45'
_computing_molecular_graphics 'SHELXTL 6.10'
_computing_publication_material 'SHELXTL 6.10'
_computing_structure_refinement
; SHELXTL 6.10; Squeeze in Platon for Windows Taskbar v1.07
  (A. L. Spek 2003)
;
_computing_structure_solution 'SHELXTL 6.10 (Bruker, 2000)'
_diffrn_ambient_temperature 100(2)
_diffrn_measured_fraction_theta_full 0.999
_diffrn_measured_fraction_theta_max 0.999
_diffrn_measurement_device_type 'Bruker AXS SMART APEX CCD diffractometer'
_diffrn_measurement_method '\w scans'
_diffrn_radiation_monochromator graphite
_diffrn_radiation_source 'fine-focus sealed tube'
_diffrn_radiation_type MoK\a
_diffrn_radiation_wavelength 0.71073
_diffrn_reflns_av_R_equivalents 0.0575
_diffrn_reflns_av_sigmaI/netI 0.0524
_diffrn_reflns_limit_h_max 19
_diffrn_reflns_limit_h_min -19
_diffrn_reflns_limit_k_max 29
_diffrn_reflns_limit_k_min -30
_diffrn_reflns_limit_l_max 23
_diffrn_reflns_limit_l_min -23
_diffrn_reflns_number 54125
_diffrn_reflns_theta_full 28.28
_diffrn_reflns_theta_max 28.28
_diffrn_reflns_theta_min 1.46
_diffrn_standards_decay_% none
_diffrn_standards_number 0
_exptl_absorpt_coefficient_mu 5.469
_exptl_absorpt_correction_T_max 0.740
_exptl_absorpt_correction_T_min 0.443
_exptl_absorpt_correction_type multi-scan
_exptl_absorpt_process_details 'SADABS in SAINT+ (Bruker, 2003)'
_exptl_crystal_colour colourless
_exptl_crystal_density_diffrn 1.470
_exptl_crystal_density_method 'not measured'
_exptl_crystal_description needle
_exptl_crystal_F_000 2336
_exptl_crystal_size_max 0.543
_exptl_crystal_size_mid 0.121
_exptl_crystal_size_min 0.055
_refine_diff_density_max 2.594
_refine_diff_density_min -4.767
_refine_diff_density_rms 0.180
_refine_ls_extinction_method none
_refine_ls_goodness_of_fit_ref 1.024
_refine_ls_hydrogen_treatment constr
_refine_ls_matrix_type full
_refine_ls_number_parameters 559
_refine_ls_number_reflns 13523
_refine_ls_number_restraints 0
_refine_ls_restrained_S_all 1.024
_refine_ls_R_factor_all 0.0599
_refine_ls_R_factor_gt 0.0420
_refine_ls_shift/su_max 0.002
_refine_ls_shift/su_mean 0.000
_refine_ls_structure_factor_coef Fsqd
_refine_ls_weighting_details 'calc w=1/[\s^2^(Fo^2^)+(0.0594P)^2^+1.7323P] where P=(Fo^2^+2Fc^2^)/3'
_refine_ls_weighting_scheme calc
_refine_ls_wR_factor_gt 0.1009
_refine_ls_wR_factor_ref 0.1074
_reflns_number_gt 10227
_reflns_number_total 13523
_reflns_threshold_expression I>2\s(I)
_cod_data_source_file om0607200si20060808_031829.cif
_cod_data_source_block 05jbu001
_cod_depositor_comments
;
The following automatic conversions were performed:

'_symmetry_cell_setting' value 'Monoclinic' changed to 'monoclinic'
according to /home/saulius/struct/CIF-dictionaries/cif_core.dic
dictionary named 'cif_core.dic' version 2.4.1 from 2010-06-29.

Automatic conversion script
Id: cif_fix_values 1715 2011-07-08 13:25:40Z adriana 
;
_cod_original_sg_symbol_H-M P2(1)/c
_cod_database_code 4072495

loop_
_symmetry_equiv_pos_as_xyz
'x, y, z'
'-x, y+1/2, -z+1/2'
'-x, -y, -z'
'x, -y-1/2, z-1/2'

loop_
_atom_site_label
_atom_site_type_symbol
_atom_site_fract_x
_atom_site_fract_y
_atom_site_fract_z
_atom_site_U_iso_or_equiv
_atom_site_adp_type
_atom_site_occupancy
_atom_site_symmetry_multiplicity
_atom_site_calc_flag
_atom_site_refinement_flags
Au1 Au 0.303459(16) 0.599047(10) 0.250961(12) 0.02902(7) Uani 1 1 d .
Au2 Au 0.205569(15) 0.533131(9) 0.701644(11) 0.02470(6) Uani 1 1 d .
C1 C 0.3040(4) 0.6001(3) 0.0513(3) 0.0350(14) Uani 1 1 d .
C2 C 0.3248(5) 0.5406(3) 0.0636(4) 0.0447(16) Uani 1 1 d .
H2 H 0.3158 0.5209 0.1088 0.054 Uiso 1 1 calc R
C3 C 0.3590(6) 0.5092(4) 0.0101(5) 0.056(2) Uani 1 1 d .
H3 H 0.3734 0.4682 0.0188 0.068 Uiso 1 1 calc R
C4 C 0.3718(5) 0.5379(4) -0.0554(4) 0.0511(19) Uani 1 1 d .
H4 H 0.3952 0.5169 -0.0921 0.061 Uiso 1 1 calc R
C5 C 0.3508(5) 0.5961(4) -0.0668(4) 0.0477(18) Uani 1 1 d .
H5 H 0.3601 0.6160 -0.1118 0.057 Uiso 1 1 calc R
C6 C 0.3168(4) 0.6271(3) -0.0154(3) 0.0398(15) Uani 1 1 d .
H6 H 0.3016 0.6679 -0.0256 0.048 Uiso 1 1 calc R
C7 C 0.3170(5) 0.7118(3) 0.1277(4) 0.0374(14) Uani 1 1 d .
C8 C 0.4086(6) 0.7209(4) 0.1813(5) 0.058(2) Uani 1 1 d .
H8 H 0.4425 0.6895 0.2154 0.069 Uiso 1 1 calc R
C9 C 0.4512(8) 0.7760(4) 0.1852(7) 0.088(3) Uani 1 1 d .
H9 H 0.5151 0.7828 0.2209 0.106 Uiso 1 1 calc R
C10 C 0.3986(12) 0.8207(5) 0.1360(9) 0.128(5) Uani 1 1 d .
H10 H 0.4255 0.8593 0.1407 0.154 Uiso 1 1 calc R
C11 C 0.3120(9) 0.8114(4) 0.0828(7) 0.084(3) Uani 1 1 d .
H11 H 0.2797 0.8421 0.0465 0.101 Uiso 1 1 calc R
C12 C 0.2693(6) 0.7581(3) 0.0797(4) 0.0533(19) Uani 1 1 d .
H12 H 0.2052 0.7526 0.0439 0.064 Uiso 1 1 calc R
C13 C 0.1385(4) 0.6509(2) 0.0798(3) 0.0316(13) Uani 1 1 d .
C14 C 0.0900(4) 0.6711(2) 0.1305(3) 0.0324(13) Uani 1 1 d .
H14 H 0.1248 0.6786 0.1866 0.039 Uiso 1 1 calc R
C15 C -0.0080(4) 0.6805(3) 0.1007(3) 0.0339(13) Uani 1 1 d .
H15 H -0.0407 0.6942 0.1357 0.041 Uiso 1 1 calc R
C16 C -0.0575(4) 0.6696(3) 0.0193(4) 0.0360(13) Uani 1 1 d .
H16 H -0.1248 0.6764 -0.0020 0.043 Uiso 1 1 calc R
C17 C -0.0115(5) 0.6492(3) -0.0312(3) 0.0371(14) Uani 1 1 d .
H17 H -0.0469 0.6410 -0.0870 0.044 Uiso 1 1 calc R
C18 C 0.0868(4) 0.6403(3) -0.0014(3) 0.0333(13) Uani 1 1 d .
H18 H 0.1189 0.6268 -0.0371 0.040 Uiso 1 1 calc R
C19 C 0.1697(4) 0.5802(2) 0.3953(3) 0.0241(11) Uani 1 1 d .
C20 C 0.1069(4) 0.5847(2) 0.3151(3) 0.0263(12) Uani 1 1 d .
H20 H 0.1312 0.5798 0.2714 0.032 Uiso 1 1 calc R
C21 C 0.0112(5) 0.5961(3) 0.2974(4) 0.0401(15) Uani 1 1 d .
H21 H -0.0303 0.5973 0.2420 0.048 Uiso 1 1 calc R
C22 C -0.0256(5) 0.6059(4) 0.3588(4) 0.057(2) Uani 1 1 d .
H22 H -0.0916 0.6150 0.3468 0.069 Uiso 1 1 calc R
C23 C 0.0364(5) 0.6023(5) 0.4390(4) 0.081(3) Uani 1 1 d .
H23 H 0.0121 0.6089 0.4824 0.097 Uiso 1 1 calc R
C24 C 0.1331(5) 0.5894(3) 0.4573(4) 0.0423(16) Uani 1 1 d .
H24 H 0.1741 0.5868 0.5127 0.051 Uiso 1 1 calc R
C25 C 0.3286(4) 0.5700(2) 0.3654(3) 0.0282(12) Uani 1 1 d .
C29 C 0.2716(4) 0.5676(2) 0.4151(3) 0.0237(11) Uani 1 1 d .
C31 C -0.0136(4) 0.6042(3) 0.6310(3) 0.0289(12) Uani 1 1 d .
C32 C -0.0616(5) 0.5565(3) 0.5885(4) 0.054(2) Uani 1 1 d .
H32 H -0.0399 0.5175 0.6059 0.065 Uiso 1 1 calc R
C33 C -0.1428(5) 0.5651(4) 0.5193(4) 0.057(2) Uani 1 1 d .
H33 H -0.1782 0.5317 0.4918 0.068 Uiso 1 1 calc R
C34 C -0.1718(5) 0.6194(4) 0.4908(4) 0.0481(18) Uani 1 1 d .
H34 H -0.2261 0.6246 0.4426 0.058 Uiso 1 1 calc R
C35 C -0.1218(6) 0.6677(3) 0.5323(4) 0.058(2) Uani 1 1 d .
H35 H -0.1413 0.7065 0.5123 0.069 Uiso 1 1 calc R
C36 C -0.0428(6) 0.6602(3) 0.6038(4) 0.0508(19) Uani 1 1 d .
H36 H -0.0096 0.6937 0.6332 0.061 Uiso 1 1 calc R
C37 C 0.1329(4) 0.6607(2) 0.7668(3) 0.0277(12) Uani 1 1 d .
C38 C 0.0814(5) 0.6940(3) 0.8048(3) 0.0329(13) Uani 1 1 d .
H38 H 0.0209 0.6808 0.8057 0.039 Uiso 1 1 calc R
C39 C 0.1199(5) 0.7468(3) 0.8413(4) 0.0405(16) Uani 1 1 d .
H39 H 0.0846 0.7700 0.8669 0.049 Uiso 1 1 calc R
C40 C 0.2065(5) 0.7665(3) 0.8417(4) 0.0448(16) Uani 1 1 d .
H40 H 0.2323 0.8025 0.8688 0.054 Uiso 1 1 calc R
C41 C 0.2569(5) 0.7343(3) 0.8027(4) 0.0449(16) Uani 1 1 d .
H41 H 0.3169 0.7482 0.8012 0.054 Uiso 1 1 calc R
C42 C 0.2193(5) 0.6812(3) 0.7655(4) 0.0358(14) Uani 1 1 d .
H42 H 0.2541 0.6586 0.7387 0.043 Uiso 1 1 calc R
C43 C 0.0390(4) 0.5544(2) 0.7902(3) 0.0277(12) Uani 1 1 d .
C44 C 0.0991(5) 0.5217(2) 0.8537(3) 0.0314(13) Uani 1 1 d .
H44 H 0.1659 0.5202 0.8619 0.038 Uiso 1 1 calc R
C45 C 0.0633(5) 0.4910(3) 0.9057(3) 0.0415(16) Uani 1 1 d .
H45 H 0.1052 0.4687 0.9498 0.050 Uiso 1 1 calc R
C46 C -0.0333(6) 0.4930(3) 0.8933(4) 0.0437(17) Uani 1 1 d .
H46 H -0.0577 0.4708 0.9284 0.052 Uiso 1 1 calc R
C47 C -0.0944(5) 0.5255(3) 0.8326(4) 0.0365(14) Uani 1 1 d .
H47 H -0.1607 0.5277 0.8263 0.044 Uiso 1 1 calc R
C48 C -0.0581(4) 0.5559(3) 0.7792(4) 0.0315(12) Uani 1 1 d .
H48 H -0.1005 0.5778 0.7349 0.038 Uiso 1 1 calc R
C49 C 0.3488(5) 0.4071(3) 0.8131(3) 0.0347(14) Uani 1 1 d .
C50 C 0.4240(5) 0.3812(3) 0.8735(4) 0.0456(17) Uani 1 1 d .
H50 H 0.4867 0.3826 0.8701 0.055 Uiso 1 1 calc R
C51 C 0.4096(5) 0.3532(4) 0.9386(5) 0.058(2) Uani 1 1 d .
H51 H 0.4621 0.3352 0.9797 0.070 Uiso 1 1 calc R
C52 C 0.3191(5) 0.3514(4) 0.9443(4) 0.057(2) Uani 1 1 d .
H52 H 0.3089 0.3316 0.9889 0.068 Uiso 1 1 calc R
C53 C 0.2453(5) 0.3777(3) 0.8866(4) 0.0441(16) Uani 1 1 d .
H53 H 0.1832 0.3768 0.8914 0.053 Uiso 1 1 calc R
C54 C 0.2581(5) 0.4060(3) 0.8210(4) 0.0378(14) Uani 1 1 d .
H54 H 0.2052 0.4247 0.7810 0.045 Uiso 1 1 calc R
C55 C 0.3116(4) 0.4810(2) 0.6933(3) 0.0262(11) Uani 1 1 d .
C59 C 0.3639(4) 0.4359(3) 0.7427(3) 0.0313(13) Uani 1 1 d .
N1 N 0.4146(4) 0.5517(2) 0.4181(3) 0.0388(13) Uani 1 1 d .
H1B H 0.4664 0.5482 0.4043 0.047 Uiso 1 1 calc R
N2 N 0.4130(4) 0.5397(3) 0.4923(3) 0.0422(14) Uani 1 1 d .
N3 N 0.3265(3) 0.5493(2) 0.4909(3) 0.0298(11) Uani 1 1 d .
N4 N 0.3586(4) 0.4870(2) 0.6397(3) 0.0331(11) Uani 1 1 d .
H4B H 0.3426 0.5133 0.5999 0.040 Uiso 1 1 calc R
N5 N 0.4318(4) 0.4493(3) 0.6526(3) 0.0482(15) Uani 1 1 d .
N6 N 0.4373(4) 0.4184(3) 0.7176(3) 0.0475(15) Uani 1 1 d .
P2 P 0.08902(10) 0.59017(6) 0.72126(8) 0.0242(3) Uani 1 1 d .
P3 P 0.26601(12) 0.63962(7) 0.12476(8) 0.0300(3) Uani 1 1 d .

loop_
_atom_site_aniso_label
_atom_site_aniso_U_11
_atom_site_aniso_U_22
_atom_site_aniso_U_33
_atom_site_aniso_U_23
_atom_site_aniso_U_13
_atom_site_aniso_U_12
Au1 0.03414(14) 0.03877(13) 0.01854(10) 0.00855(8) 0.01467(9) 0.00963(10)
Au2 0.02614(12) 0.03390(11) 0.01738(10) 0.00266(8) 0.01170(8) 0.00392(9)
C1 0.033(3) 0.052(4) 0.022(3) 0.008(3) 0.013(2) 0.014(3)
C2 0.049(4) 0.049(4) 0.041(4) 0.002(3) 0.022(3) 0.011(3)
C3 0.056(5) 0.056(4) 0.059(5) 0.001(4) 0.022(4) 0.022(4)
C4 0.040(4) 0.079(5) 0.033(3) -0.016(3) 0.011(3) 0.012(4)
C5 0.030(4) 0.089(6) 0.025(3) 0.000(3) 0.012(3) 0.013(4)
C6 0.034(4) 0.061(4) 0.027(3) 0.009(3) 0.014(3) 0.014(3)
C7 0.045(4) 0.037(3) 0.035(3) 0.007(3) 0.020(3) 0.004(3)
C8 0.052(5) 0.065(5) 0.054(4) 0.010(4) 0.017(4) -0.017(4)
C9 0.088(7) 0.078(7) 0.093(7) -0.006(6) 0.023(6) -0.048(6)
C10 0.186(15) 0.074(7) 0.124(11) 0.030(7) 0.051(11) -0.058(9)
C11 0.112(9) 0.049(5) 0.094(8) 0.020(5) 0.037(7) -0.007(5)
C12 0.067(5) 0.051(4) 0.048(4) 0.012(3) 0.028(4) 0.003(4)
C13 0.043(4) 0.032(3) 0.022(3) 0.008(2) 0.014(2) 0.008(3)
C14 0.041(4) 0.032(3) 0.028(3) 0.002(2) 0.017(3) 0.004(3)
C15 0.037(4) 0.041(3) 0.028(3) -0.002(2) 0.017(3) 0.004(3)
C16 0.029(3) 0.047(4) 0.030(3) 0.002(3) 0.007(2) 0.005(3)
C17 0.046(4) 0.045(3) 0.020(3) 0.002(2) 0.010(3) 0.006(3)
C18 0.044(4) 0.037(3) 0.024(3) 0.003(2) 0.018(3) 0.008(3)
C19 0.027(3) 0.025(3) 0.023(3) 0.000(2) 0.014(2) 0.000(2)
C20 0.036(3) 0.030(3) 0.014(2) 0.004(2) 0.010(2) -0.001(2)
C21 0.034(4) 0.063(4) 0.020(3) 0.003(3) 0.005(2) -0.001(3)
C22 0.027(4) 0.119(7) 0.031(3) -0.008(4) 0.016(3) 0.006(4)
C23 0.030(4) 0.195(11) 0.024(3) -0.006(5) 0.018(3) 0.013(5)
C24 0.033(4) 0.075(5) 0.021(3) -0.002(3) 0.012(3) -0.002(3)
C25 0.027(3) 0.034(3) 0.028(3) -0.001(2) 0.015(2) 0.012(2)
C29 0.035(3) 0.025(3) 0.015(2) 0.0011(19) 0.013(2) 0.004(2)
C31 0.026(3) 0.044(3) 0.020(3) 0.004(2) 0.012(2) 0.001(2)
C32 0.044(4) 0.061(4) 0.047(4) 0.028(3) 0.001(3) -0.021(4)
C33 0.045(4) 0.071(5) 0.042(4) 0.021(4) -0.001(3) -0.027(4)
C34 0.034(4) 0.083(5) 0.026(3) 0.009(3) 0.010(3) 0.017(4)
C35 0.075(5) 0.058(4) 0.028(3) -0.002(3) 0.001(3) 0.037(4)
C36 0.068(5) 0.045(4) 0.028(3) -0.007(3) 0.002(3) 0.026(4)
C37 0.034(3) 0.030(3) 0.019(2) 0.009(2) 0.007(2) 0.003(2)
C38 0.042(4) 0.035(3) 0.024(3) 0.002(2) 0.014(3) 0.001(3)
C39 0.068(5) 0.028(3) 0.027(3) -0.001(2) 0.018(3) 0.006(3)
C40 0.056(5) 0.042(4) 0.027(3) 0.001(3) 0.001(3) -0.005(3)
C41 0.043(4) 0.039(3) 0.046(4) 0.006(3) 0.008(3) -0.007(3)
C42 0.042(4) 0.034(3) 0.034(3) 0.011(2) 0.016(3) 0.004(3)
C43 0.042(4) 0.029(3) 0.020(2) -0.002(2) 0.020(2) 0.002(2)
C44 0.044(4) 0.030(3) 0.023(3) 0.001(2) 0.016(3) 0.006(3)
C45 0.065(5) 0.044(3) 0.018(3) 0.003(2) 0.017(3) -0.003(3)
C46 0.074(5) 0.044(4) 0.023(3) -0.005(3) 0.030(3) -0.018(3)
C47 0.042(4) 0.041(3) 0.037(3) -0.010(3) 0.026(3) -0.020(3)
C48 0.032(3) 0.036(3) 0.035(3) -0.001(2) 0.023(3) 0.003(3)
C49 0.036(4) 0.045(3) 0.028(3) 0.012(2) 0.016(3) 0.006(3)
C50 0.026(3) 0.070(5) 0.045(4) 0.018(3) 0.018(3) 0.009(3)
C51 0.046(4) 0.078(5) 0.051(4) 0.036(4) 0.017(3) 0.019(4)
C52 0.043(4) 0.083(6) 0.051(4) 0.035(4) 0.025(3) 0.008(4)
C53 0.040(4) 0.057(4) 0.041(4) 0.017(3) 0.021(3) 0.009(3)
C54 0.044(4) 0.038(3) 0.031(3) 0.008(3) 0.012(3) -0.001(3)
C55 0.029(3) 0.032(3) 0.023(3) 0.004(2) 0.015(2) 0.003(2)
C59 0.025(3) 0.045(3) 0.031(3) 0.012(2) 0.018(2) 0.004(3)
N1 0.036(3) 0.064(3) 0.023(2) 0.013(2) 0.019(2) 0.022(3)
N2 0.040(3) 0.069(4) 0.022(2) 0.014(2) 0.017(2) 0.022(3)
N3 0.030(3) 0.043(3) 0.020(2) 0.0059(19) 0.0131(19) 0.015(2)
N4 0.037(3) 0.042(3) 0.029(2) 0.014(2) 0.022(2) 0.016(2)
N5 0.057(4) 0.055(3) 0.049(3) 0.026(3) 0.039(3) 0.033(3)
N6 0.053(4) 0.055(3) 0.045(3) 0.024(3) 0.031(3) 0.020(3)
P2 0.0271(8) 0.0313(7) 0.0180(6) 0.0028(5) 0.0125(5) 0.0022(6)
P3 0.0374(9) 0.0371(8) 0.0211(7) 0.0084(6) 0.0175(6) 0.0078(7)

loop_
_atom_type_symbol
_atom_type_description
_atom_type_scat_dispersion_real
_atom_type_scat_dispersion_imag
_atom_type_scat_source
C C 0.0033 0.0016 'International Tables Vol C Tables 4.2.6.8 and 6.1.1.4'
H H 0.0000 0.0000 'International Tables Vol C Tables 4.2.6.8 and 6.1.1.4'
N N 0.0061 0.0033 'International Tables Vol C Tables 4.2.6.8 and 6.1.1.4'
P P 0.1023 0.0942 'International Tables Vol C Tables 4.2.6.8 and 6.1.1.4'
Au Au -2.0133 8.8022 'International Tables Vol C Tables 4.2.6.8 and 6.1.1.4'

loop_
_geom_angle_atom_site_label_1
_geom_angle_atom_site_label_2
_geom_angle_atom_site_label_3
_geom_angle
C25 Au1 P3 174.00(15)
C55 Au2 P2 175.63(15)
C2 C1 C6 118.2(6)
C2 C1 P3 118.7(5)
C6 C1 P3 123.0(5)
C1 C2 C3 120.3(6)
C1 C2 H2 119.8
C3 C2 H2 119.8
C4 C3 C2 119.7(7)
C4 C3 H3 120.2
C2 C3 H3 120.2
C5 C4 C3 119.4(6)
C5 C4 H4 120.3
C3 C4 H4 120.3
C4 C5 C6 121.4(7)
C4 C5 H5 119.3
C6 C5 H5 119.3
C5 C6 C1 121.0(7)
C5 C6 H6 119.5
C1 C6 H6 119.5
C12 C7 C8 118.9(7)
C12 C7 P3 123.4(6)
C8 C7 P3 117.7(5)
C7 C8 C9 119.7(8)
C7 C8 H8 120.1
C9 C8 H8 120.1
C10 C9 C8 118.3(10)
C10 C9 H9 120.9
C8 C9 H9 120.9
C11 C10 C9 121.9(10)
C11 C10 H10 119.1
C9 C10 H10 119.1
C10 C11 C12 120.0(10)
C10 C11 H11 120.0
C12 C11 H11 120.0
C11 C12 C7 121.1(9)
C11 C12 H12 119.5
C7 C12 H12 119.5
C18 C13 C14 118.6(6)
C18 C13 P3 123.8(5)
C14 C13 P3 117.6(4)
C15 C14 C13 121.0(5)
C15 C14 H14 119.5
C13 C14 H14 119.5
C16 C15 C14 119.0(5)
C16 C15 H15 120.5
C14 C15 H15 120.5
C17 C16 C15 121.0(6)
C17 C16 H16 119.5
C15 C16 H16 119.5
C16 C17 C18 120.0(5)
C16 C17 H17 120.0
C18 C17 H17 120.0
C13 C18 C17 120.4(5)
C13 C18 H18 119.8
C17 C18 H18 119.8
C24 C19 C20 117.9(5)
C24 C19 C29 119.7(5)
C20 C19 C29 122.4(5)
C21 C20 C19 121.8(5)
C21 C20 H20 119.1
C19 C20 H20 119.1
C22 C21 C20 120.7(6)
C22 C21 H21 119.7
C20 C21 H21 119.7
C21 C22 C23 118.1(6)
C21 C22 H22 120.9
C23 C22 H22 120.9
C22 C23 C24 121.4(6)
C22 C23 H23 119.3
C24 C23 H23 119.3
C19 C24 C23 120.1(6)
C19 C24 H24 120.0
C23 C24 H24 120.0
N1 C25 C29 101.3(5)
N1 C25 Au1 125.8(4)
C29 C25 Au1 132.7(4)
N3 C29 C25 108.9(5)
N3 C29 C19 121.3(4)
C25 C29 C19 129.8(5)
C32 C31 C36 119.9(6)
C32 C31 P2 117.7(5)
C36 C31 P2 122.5(5)
C31 C32 C33 119.7(7)
C31 C32 H32 120.1
C33 C32 H32 120.1
C34 C33 C32 121.4(7)
C34 C33 H33 119.3
C32 C33 H33 119.3
C33 C34 C35 118.9(6)
C33 C34 H34 120.5
C35 C34 H34 120.5
C34 C35 C36 120.6(7)
C34 C35 H35 119.7
C36 C35 H35 119.7
C31 C36 C35 119.3(7)
C31 C36 H36 120.3
C35 C36 H36 120.3
C42 C37 C38 119.5(6)
C42 C37 P2 119.5(5)
C38 C37 P2 121.0(5)
C39 C38 C37 118.7(6)
C39 C38 H38 120.7
C37 C38 H38 120.7
C40 C39 C38 121.9(6)
C40 C39 H39 119.0
C38 C39 H39 119.0
C39 C40 C41 119.7(6)
C39 C40 H40 120.2
C41 C40 H40 120.2
C40 C41 C42 119.2(7)
C40 C41 H41 120.4
C42 C41 H41 120.4
C37 C42 C41 121.0(6)
C37 C42 H42 119.5
C41 C42 H42 119.5
C44 C43 C48 118.8(5)
C44 C43 P2 118.4(5)
C48 C43 P2 122.7(4)
C43 C44 C45 120.6(6)
C43 C44 H44 119.7
C45 C44 H44 119.7
C46 C45 C44 119.5(6)
C46 C45 H45 120.2
C44 C45 H45 120.2
C47 C46 C45 121.8(6)
C47 C46 H46 119.1
C45 C46 H46 119.1
C46 C47 C48 118.5(6)
C46 C47 H47 120.7
C48 C47 H47 120.7
C43 C48 C47 120.7(6)
C43 C48 H48 119.6
C47 C48 H48 119.6
C50 C49 C54 118.4(5)
C50 C49 C59 120.8(6)
C54 C49 C59 120.9(5)
C51 C50 C49 120.8(6)
C51 C50 H50 119.6
C49 C50 H50 119.6
C50 C51 C52 120.0(6)
C50 C51 H51 120.0
C52 C51 H51 120.0
C53 C52 C51 119.9(6)
C53 C52 H52 120.1
C51 C52 H52 120.1
C52 C53 C54 121.1(7)
C52 C53 H53 119.4
C54 C53 H53 119.4
C53 C54 C49 119.8(6)
C53 C54 H54 120.1
C49 C54 H54 120.1
N4 C55 C59 101.1(5)
N4 C55 Au2 126.2(4)
C59 C55 Au2 132.2(4)
N6 C59 C55 110.7(5)
N6 C59 C49 120.2(5)
C55 C59 C49 129.1(5)
N2 N1 C25 113.4(5)
N2 N1 H1B 123.3
C25 N1 H1B 123.3
N3 N2 N1 107.0(5)
N2 N3 C29 109.4(4)
N5 N4 C55 113.5(5)
N5 N4 H4B 123.3
C55 N4 H4B 123.3
N6 N5 N4 107.2(5)
N5 N6 C59 107.5(5)
C37 P2 C43 105.8(2)
C37 P2 C31 107.4(3)
C43 P2 C31 104.0(3)
C37 P2 Au2 112.9(2)
C43 P2 Au2 110.58(19)
C31 P2 Au2 115.31(19)
C7 P3 C1 103.9(3)
C7 P3 C13 104.8(3)
C1 P3 C13 107.3(3)
C7 P3 Au1 112.2(2)
C1 P3 Au1 117.03(19)
C13 P3 Au1 110.69(18)

loop_
_geom_bond_atom_site_label_1
_geom_bond_atom_site_label_2
_geom_bond_distance
Au1 C25 2.004(5)
Au1 P3 2.2640(15)
Au2 C55 2.006(5)
Au2 P2 2.2680(15)
C1 C2 1.377(9)
C1 C6 1.377(8)
C1 P3 1.796(6)
C2 C3 1.393(9)
C2 H2 0.9500
C3 C4 1.377(11)
C3 H3 0.9500
C4 C5 1.349(10)
C4 H4 0.9500
C5 C6 1.357(9)
C5 H5 0.9500
C6 H6 0.9500
C7 C12 1.373(9)
C7 C8 1.374(9)
C7 P3 1.788(6)
C8 C9 1.384(11)
C8 H8 0.9500
C9 C10 1.380(16)
C9 H9 0.9500
C10 C11 1.318(16)
C10 H10 0.9500
C11 C12 1.350(11)
C11 H11 0.9500
C12 H12 0.9500
C13 C18 1.378(8)
C13 C14 1.389(8)
C13 P3 1.798(6)
C14 C15 1.380(8)
C14 H14 0.9500
C15 C16 1.375(8)
C15 H15 0.9500
C16 C17 1.361(8)
C16 H16 0.9500
C17 C18 1.383(9)
C17 H17 0.9500
C18 H18 0.9500
C19 C24 1.375(8)
C19 C20 1.390(7)
C19 C29 1.457(8)
C20 C21 1.369(9)
C20 H20 0.9500
C21 C22 1.369(9)
C21 H21 0.9500
C22 C23 1.386(9)
C22 H22 0.9500
C23 C24 1.388(10)
C23 H23 0.9500
C24 H24 0.9500
C25 N1 1.355(7)
C25 C29 1.398(7)
C29 N3 1.356(6)
C31 C32 1.360(9)
C31 C36 1.367(8)
C31 P2 1.802(6)
C32 C33 1.395(9)
C32 H32 0.9500
C33 C34 1.337(10)
C33 H33 0.9500
C34 C35 1.375(10)
C34 H34 0.9500
C35 C36 1.397(9)
C35 H35 0.9500
C36 H36 0.9500
C37 C42 1.367(8)
C37 C38 1.387(8)
C37 P2 1.797(6)
C38 C39 1.377(8)
C38 H38 0.9500
C39 C40 1.354(10)
C39 H39 0.9500
C40 C41 1.374(10)
C40 H40 0.9500
C41 C42 1.384(9)
C41 H41 0.9500
C42 H42 0.9500
C43 C44 1.374(8)
C43 C48 1.384(8)
C43 P2 1.798(5)
C44 C45 1.377(8)
C44 H44 0.9500
C45 C46 1.372(10)
C45 H45 0.9500
C46 C47 1.350(9)
C46 H46 0.9500
C47 C48 1.399(8)
C47 H47 0.9500
C48 H48 0.9500
C49 C50 1.374(8)
C49 C54 1.395(9)
C49 C59 1.467(7)
C50 C51 1.373(9)
C50 H50 0.9500
C51 C52 1.377(10)
C51 H51 0.9500
C52 C53 1.344(9)
C52 H52 0.9500
C53 C54 1.375(8)
C53 H53 0.9500
C54 H54 0.9500
C55 N4 1.346(6)
C55 C59 1.384(7)
C59 N6 1.360(7)
N1 N2 1.326(6)
N1 H1B 0.8800
N2 N3 1.290(7)
N4 N5 1.335(7)
N4 H4B 0.8800
N5 N6 1.305(7)

loop_
_geom_hbond_atom_site_label_D
_geom_hbond_atom_site_label_H
_geom_hbond_atom_site_label_A
_geom_hbond_distance_DH
_geom_hbond_distance_HA
_geom_hbond_distance_DA
_geom_hbond_angle_DHA
_geom_hbond_site_symmetry_A
N4 H4B N3 0.88 2.00 2.836(6) 158.7 .
N1 H1B N5 0.88 2.06 2.927(7) 166.3 3_666
